data_7242946
loop_
_publ_author_name
'Laurent, Mazarine'
'Bostyn, St\'ephane'
'Marchivie, Mathieu'
'Robin, Yves'
'Routier, Sylvain'
'Buron, Fr\'ed\'eric'

_publ_section_title
;
 Aminations and arylations by direct C--O activation for the design of
 7,8-dihydro-6H-5,8-ethanopyrido[3,2-d]pyrimidines
;
_journal_issue 32
_journal_name_full 'RSC Advances'
_journal_page_first 19363
_journal_page_last 19377
_journal_paper_doi 10.1039/D1RA03092B
_journal_volume 11
_journal_year 2021
_chemical_absolute_configuration ad
_chemical_formula_moiety 'C22 H18 F3 N3'
_chemical_formula_sum 'C22 H18 F3 N3'
_chemical_formula_weight 381.39
_space_group_crystal_system monoclinic
_space_group_IT_number 4
_space_group_name_Hall 'P 2yb'
_space_group_name_H-M_alt 'P 1 21 1'
_atom_sites_solution_hydrogens geom
_atom_sites_solution_primary dual
_audit_creation_date 2021-03-31
_audit_creation_method
;
Olex2 1.3
(compiled 2020.11.12 svn.r5f609507 for OlexSys, GUI svn.r6272)
;
_audit_update_record
;
2021-04-01 deposited with the CCDC.	2021-05-17 downloaded from the CCDC.
;
_cell_angle_alpha 90
_cell_angle_beta 110.051(4)
_cell_angle_gamma 90
_cell_formula_units_Z 4
_cell_length_a 15.3849(12)
_cell_length_b 5.8934(4)
_cell_length_c 22.187(2)
_cell_measurement_reflns_used 7784
_cell_measurement_temperature 299.59
_cell_measurement_theta_max 26.31
_cell_measurement_theta_min 2.77
_cell_volume 1889.7(3)
_computing_cell_refinement 'SAINT v8.34A (Bruker, 2013)'
_computing_data_reduction 'SAINT v8.34A (Bruker, 2013)'
_computing_molecular_graphics 'Olex2 1.3 (Dolomanov et al., 2009)'
_computing_publication_material 'Olex2 1.3 (Dolomanov et al., 2009)'
_computing_structure_refinement 'SHELXL 2018/3 (Sheldrick, 2015)'
_computing_structure_solution 'SHELXT 2014/4 (Sheldrick, 2014)'
_diffrn_ambient_temperature 299.59
_diffrn_detector_area_resol_mean 8
_diffrn_measured_fraction_theta_full 0.927
_diffrn_measured_fraction_theta_max 0.927
_diffrn_measurement_device_type 'Bruker SMART APEX CCD area detector'
_diffrn_measurement_method '\w and \f scans'
_diffrn_radiation_monochromator graphite
_diffrn_radiation_type MoK\a
_diffrn_radiation_wavelength 0.71073
_diffrn_reflns_av_R_equivalents 0.0321
_diffrn_reflns_av_unetI/netI 0.0430
_diffrn_reflns_Laue_measured_fraction_full 0.927
_diffrn_reflns_Laue_measured_fraction_max 0.927
_diffrn_reflns_limit_h_max 18
_diffrn_reflns_limit_h_min -18
_diffrn_reflns_limit_k_max 7
_diffrn_reflns_limit_k_min -7
_diffrn_reflns_limit_l_max 26
_diffrn_reflns_limit_l_min -26
_diffrn_reflns_number 16348
_diffrn_reflns_point_group_measured_fraction_full 0.926
_diffrn_reflns_point_group_measured_fraction_max 0.926
_diffrn_reflns_theta_full 25.242
_diffrn_reflns_theta_max 25.242
_diffrn_reflns_theta_min 1.409
_diffrn_source 'sealed tube'
_diffrn_source_current 30.0
_diffrn_source_power 1.5
_diffrn_source_voltage 50.0
_diffrn_standards_number 0
_exptl_absorpt_coefficient_mu 0.101
_exptl_absorpt_correction_T_max 0.7454
_exptl_absorpt_correction_T_min 0.5986
_exptl_absorpt_correction_type multi-scan
_exptl_absorpt_process_details
;
SADABS-2012/1 (Bruker,2012) was used for absorption correction.
wR2(int) was 0.1312 before and 0.0535 after correction.
The Ratio of minimum to maximum transmission is 0.8031.
The \l/2 correction factor is 0.0015.
;
_exptl_crystal_colour colourless
_exptl_crystal_colour_primary colourless
_exptl_crystal_density_diffrn 1.341
_exptl_crystal_description needle
_exptl_crystal_F_000 792
_exptl_crystal_size_max 0.4
_exptl_crystal_size_mid 0.1
_exptl_crystal_size_min 0.1
_refine_diff_density_max 0.241
_refine_diff_density_min -0.279
_refine_diff_density_rms 0.050
_refine_ls_abs_structure_details
;
 Flack x determined using 1628 quotients [(I+)-(I-)]/[(I+)+(I-)]
 (Parsons, Flack and Wagner, Acta Cryst. B69 (2013) 249-259).
;
_refine_ls_abs_structure_Flack -0.1(3)
_refine_ls_extinction_method none
_refine_ls_goodness_of_fit_ref 1.043
_refine_ls_hydrogen_treatment constr
_refine_ls_matrix_type full
_refine_ls_number_parameters 525
_refine_ls_number_reflns 6319
_refine_ls_number_restraints 1
_refine_ls_restrained_S_all 1.042
_refine_ls_R_factor_all 0.0820
_refine_ls_R_factor_gt 0.0543
_refine_ls_shift/su_max 0.000
_refine_ls_shift/su_mean 0.000
_refine_ls_structure_factor_coef Fsqd
_refine_ls_weighting_details 'w=1/[\s^2^(Fo^2^)+(0.0820P)^2^+0.3594P] where P=(Fo^2^+2Fc^2^)/3'
_refine_ls_weighting_scheme calc
_refine_ls_wR_factor_gt 0.1351
_refine_ls_wR_factor_ref 0.1503
_reflns_Friedel_coverage 0.807
_reflns_Friedel_fraction_full 0.926
_reflns_Friedel_fraction_max 0.926
_reflns_number_gt 4557
_reflns_number_total 6319
_reflns_threshold_expression 'I > 2\s(I)'
_cod_data_source_file d1ra03092b2.cif
_cod_data_source_block mzl_e_501_0m
_cod_original_cell_volume 1889.8(3)
_cod_database_code 7242946
_shelx_shelxl_version_number 2018/3
_shelx_space_group_comment
;
The symmetry employed for this shelxl refinement is uniquely defined
by the following loop, which should always be used as a source of
symmetry information in preference to the above space-group names.
They are only intended as comments.
;
_shelx_estimated_absorpt_t_max 0.990
_shelx_estimated_absorpt_t_min 0.961
_olex2_refinement_description
;
1. Fixed Uiso
 At 1.2 times of:
  All C(H) groups, All C(H,H) groups
2. Others
 Sof(F3AA)=1-FVAR(1)
 Sof(F3BA)=FVAR(1)
 Sof(F3BB)=1-FVAR(2)
 Sof(F3AB)=FVAR(2)
3.a Ternary CH refined with riding coordinates:
 C3A(H3A), C3B(H3B)
3.b Secondary CH2 refined with riding coordinates:
 C1A(H1AA,H1AB), C2A(H2AA,H2AB), C4A(H4AA,H4AB), C5A(H5AA,H5AB), C1B(H1BA,
 H1BB), C2B(H2BA,H2BB), C4B(H4BA,H4BB), C5B(H5BA,H5BB)
3.c Aromatic/amide H refined with riding coordinates:
 C11A(H11A), C12A(H12A), C14A(H14A), C15A(H15A), C18A(H18A), C19A(H19A),
 C20A(H20A), C21A(H21A), C22A(H22A), C11B(H11B), C12B(H12B), C14B(H14B),
 C15B(H15B), C18B(H18B), C19B(H19B), C20B(H20B), C21B(H21B), C22B(H22B)
;
_olex2_submission_special_instructions 'No special instructions were received'

loop_
_space_group_symop_operation_xyz
'x, y, z'
'-x, y+1/2, -z'

loop_
_atom_site_label
_atom_site_type_symbol
_atom_site_fract_x
_atom_site_fract_y
_atom_site_fract_z
_atom_site_U_iso_or_equiv
_atom_site_adp_type
_atom_site_occupancy
_atom_site_site_symmetry_order
_atom_site_calc_flag
_atom_site_refinement_flags_posn
_atom_site_refinement_flags_adp
_atom_site_refinement_flags_occupancy
_atom_site_disorder_assembly
_atom_site_disorder_group
C1A C 1.3543(4) 1.8243(8) 0.5029(3) 0.0621(14) Uani 1 1 d . . . . .
H1AA H 1.321027 1.901271 0.462954 0.074 Uiso 1 1 calc R U . . .
H1AB H 1.407858 1.915858 0.525772 0.074 Uiso 1 1 calc R U . . .
C2A C 1.2915(4) 1.8053(9) 0.5433(3) 0.0675(15) Uani 1 1 d . . . . .
H2AA H 1.318876 1.885330 0.583574 0.081 Uiso 1 1 calc R U . . .
H2AB H 1.231678 1.872849 0.520543 0.081 Uiso 1 1 calc R U . . .
C3A C 1.2796(3) 1.5540(8) 0.5561(2) 0.0501(12) Uani 1 1 d . . . . .
H3A H 1.237360 1.531257 0.580045 0.060 Uiso 1 1 calc R U . . .
C4A C 1.3762(4) 1.4589(9) 0.5918(2) 0.0582(14) Uani 1 1 d . . . . .
H4AA H 1.403356 1.537396 0.632325 0.070 Uiso 1 1 calc R U . . .
H4AB H 1.371862 1.298939 0.600595 0.070 Uiso 1 1 calc R U . . .
C5A C 1.4368(4) 1.4908(8) 0.5507(2) 0.0555(13) Uani 1 1 d . . . . .
H5AA H 1.489984 1.582840 0.573905 0.067 Uiso 1 1 calc R U . . .
H5AB H 1.459250 1.343990 0.542692 0.067 Uiso 1 1 calc R U . . .
C6A C 1.3056(3) 1.4658(7) 0.4581(2) 0.0371(10) Uani 1 1 d . . . . .
C7A C 1.2472(3) 1.4353(7) 0.4929(2) 0.0419(11) Uani 1 1 d . . . . .
C8A C 1.1572(3) 1.1970(8) 0.4173(2) 0.0439(11) Uani 1 1 d . . . . .
C9A C 1.2833(3) 1.3567(7) 0.3990(2) 0.0373(10) Uani 1 1 d . . . . .
C10A C 1.0807(3) 1.0284(9) 0.3964(2) 0.0485(12) Uani 1 1 d . . . . .
C11A C 1.0227(4) 0.9948(11) 0.4308(3) 0.0627(15) Uani 1 1 d . . . . .
H11A H 1.030223 1.080700 0.467386 0.075 Uiso 1 1 calc R U . . .
C12A C 0.9536(4) 0.8352(11) 0.4114(3) 0.0645(15) Uani 1 1 d . . . . .
H12A H 0.915325 0.813210 0.435507 0.077 Uiso 1 1 calc R U . . .
C13A C 0.9401(4) 0.7090(11) 0.3578(3) 0.0648(15) Uani 1 1 d . . . . .
C14A C 0.9983(5) 0.7396(14) 0.3237(3) 0.099(3) Uani 1 1 d . . . . .
H14A H 0.990623 0.652472 0.287284 0.118 Uiso 1 1 calc R U . . .
C15A C 1.0683(4) 0.8983(13) 0.3427(3) 0.085(2) Uani 1 1 d . . . . .
H15A H 1.107310 0.917384 0.319052 0.102 Uiso 1 1 calc R U . . .
C16A C 0.8644(5) 0.5372(16) 0.3334(5) 0.098(3) Uani 1 1 d . . . . .
C17A C 1.3385(3) 1.3650(7) 0.35569(19) 0.0375(10) Uani 1 1 d . . . . .
C18A C 1.3357(3) 1.1819(9) 0.3156(2) 0.0505(12) Uani 1 1 d . . . . .
H18A H 1.298591 1.057408 0.315647 0.061 Uiso 1 1 calc R U . . .
C19A C 1.3873(4) 1.1828(9) 0.2758(3) 0.0571(13) Uani 1 1 d . . . . .
H19A H 1.385142 1.059167 0.249306 0.068 Uiso 1 1 calc R U . . .
C20A C 1.4419(4) 1.3658(10) 0.2752(2) 0.0605(14) Uani 1 1 d . . . . .
H20A H 1.477868 1.364702 0.248993 0.073 Uiso 1 1 calc R U . . .
C21A C 1.4436(4) 1.5495(10) 0.3130(2) 0.0615(14) Uani 1 1 d . . . . .
H21A H 1.479287 1.675326 0.311391 0.074 Uiso 1 1 calc R U . . .
C22A C 1.3929(3) 1.5501(9) 0.3535(2) 0.0519(12) Uani 1 1 d . . . . .
H22A H 1.395241 1.675189 0.379586 0.062 Uiso 1 1 calc R U . . .
F1A F 0.7858(3) 0.6191(11) 0.3370(4) 0.183(3) Uani 1 1 d . . . A 1
F2A F 0.8670(4) 0.3920(11) 0.3803(4) 0.187(3) Uani 1 1 d . . . B 1
F3AA F 0.8837(7) 0.3560(17) 0.3060(6) 0.097(5) Uani 0.475(16) 1 d . . P A 2
F3BA F 0.8199(8) 0.548(3) 0.2714(4) 0.129(7) Uani 0.525(16) 1 d . . P A 1
N1A N 1.3858(3) 1.6015(6) 0.48826(19) 0.0454(10) Uani 1 1 d . . . . .
N2A N 1.1723(3) 1.3019(7) 0.47386(18) 0.0464(9) Uani 1 1 d . . . . .
N3A N 1.2088(3) 1.2200(6) 0.38004(18) 0.0440(9) Uani 1 1 d . . . . .
C1B C 0.3872(4) 0.1989(9) -0.0511(2) 0.0593(14) Uani 1 1 d . . . . .
H1BA H 0.413333 0.047374 -0.045006 0.071 Uiso 1 1 calc R U . . .
H1BB H 0.418968 0.287119 -0.074110 0.071 Uiso 1 1 calc R U . . .
C2B C 0.2841(4) 0.1847(10) -0.0917(2) 0.0621(14) Uani 1 1 d . . . . .
H2BA H 0.272023 0.268572 -0.131299 0.074 Uiso 1 1 calc R U . . .
H2BB H 0.266460 0.027722 -0.102304 0.074 Uiso 1 1 calc R U . . .
C3B C 0.2276(4) 0.2853(9) -0.0530(2) 0.0549(13) Uani 1 1 d . . . . .
H3B H 0.160859 0.273266 -0.075911 0.066 Uiso 1 1 calc R U . . .
C4B C 0.2591(4) 0.5335(9) -0.0380(3) 0.0688(16) Uani 1 1 d . . . . .
H4BA H 0.247313 0.617519 -0.077639 0.083 Uiso 1 1 calc R U . . .
H4BB H 0.224912 0.604823 -0.013665 0.083 Uiso 1 1 calc R U . . .
C5B C 0.3627(4) 0.5353(9) 0.0008(3) 0.0643(15) Uani 1 1 d . . . . .
H5BA H 0.394704 0.623545 -0.022011 0.077 Uiso 1 1 calc R U . . .
H5BB H 0.372392 0.608820 0.041726 0.077 Uiso 1 1 calc R U . . .
C6B C 0.3505(3) 0.1758(7) 0.0433(2) 0.0394(10) Uani 1 1 d . . . . .
C7B C 0.2573(3) 0.1613(7) 0.0097(2) 0.0430(11) Uani 1 1 d . . . . .
C8B C 0.2386(3) -0.0749(8) 0.0846(2) 0.0439(11) Uani 1 1 d . . . . .
C9B C 0.3863(3) 0.0625(7) 0.1015(2) 0.0377(10) Uani 1 1 d . . . . .
C10B C 0.1791(3) -0.2311(9) 0.1061(2) 0.0481(12) Uani 1 1 d . . . . .
C11B C 0.0889(3) -0.2648(10) 0.0696(2) 0.0610(15) Uani 1 1 d . . . . .
H11B H 0.063390 -0.183550 0.031695 0.073 Uiso 1 1 calc R U . . .
C12B C 0.0344(4) -0.4178(11) 0.0879(3) 0.0649(15) Uani 1 1 d . . . . .
H12B H -0.027043 -0.438677 0.062058 0.078 Uiso 1 1 calc R U . . .
C13B C 0.0695(4) -0.5373(10) 0.1429(3) 0.0629(15) Uani 1 1 d . . . . .
C14B C 0.1596(4) -0.5007(14) 0.1811(4) 0.104(3) Uani 1 1 d . . . . .
H14B H 0.184261 -0.578164 0.219752 0.125 Uiso 1 1 calc R U . . .
C15B C 0.2143(4) -0.3485(14) 0.1623(3) 0.095(2) Uani 1 1 d . . . . .
H15B H 0.275551 -0.326315 0.188253 0.114 Uiso 1 1 calc R U . . .
C16B C 0.0129(5) -0.7030(15) 0.1632(4) 0.089(2) Uani 1 1 d . . . . .
C17B C 0.4833(3) 0.0612(8) 0.1444(2) 0.0397(10) Uani 1 1 d . . . . .
C18B C 0.5165(3) -0.1211(9) 0.1856(2) 0.0477(12) Uani 1 1 d . . . . .
H18B H 0.477246 -0.241757 0.185046 0.057 Uiso 1 1 calc R U . . .
C19B C 0.6060(3) -0.1262(10) 0.2271(3) 0.0597(14) Uani 1 1 d . . . . .
H19B H 0.626947 -0.250131 0.254094 0.072 Uiso 1 1 calc R U . . .
C20B C 0.6651(4) 0.0508(12) 0.2290(3) 0.0669(15) Uani 1 1 d . . . . .
H20B H 0.725855 0.046914 0.257215 0.080 Uiso 1 1 calc R U . . .
C21B C 0.6340(4) 0.2329(10) 0.1890(3) 0.0631(15) Uani 1 1 d . . . . .
H21B H 0.673790 0.352954 0.190104 0.076 Uiso 1 1 calc R U . . .
C22B C 0.5436(4) 0.2390(8) 0.1469(2) 0.0514(13) Uani 1 1 d . . . . .
H22B H 0.523095 0.363564 0.120032 0.062 Uiso 1 1 calc R U . . .
F1B F -0.0344(5) -0.8363(11) 0.1162(3) 0.174(3) Uani 1 1 d . . . C 1
F2B F -0.0600(5) -0.6076(12) 0.1710(4) 0.184(3) Uani 1 1 d . . . C 1
F3AB F 0.0330(10) -0.726(4) 0.2252(6) 0.120(9) Uani 0.47(2) 1 d . . P C 1
F3BB F 0.0571(6) -0.887(2) 0.1915(9) 0.114(7) Uani 0.53(2) 1 d . . P C 2
N1B N 0.4029(3) 0.3043(6) 0.01242(19) 0.0486(10) Uani 1 1 d . . . . .
N2B N 0.1988(3) 0.0376(7) 0.02913(19) 0.0483(10) Uani 1 1 d . . . . .
N3B N 0.3276(3) -0.0655(6) 0.12104(17) 0.0436(9) Uani 1 1 d . . . . .

loop_
_atom_site_aniso_label
_atom_site_aniso_U_11
_atom_site_aniso_U_22
_atom_site_aniso_U_33
_atom_site_aniso_U_23
_atom_site_aniso_U_13
_atom_site_aniso_U_12
C1A 0.085(4) 0.038(3) 0.066(4) -0.003(2) 0.029(3) -0.003(3)
C2A 0.091(4) 0.042(3) 0.076(4) -0.006(3) 0.037(4) 0.007(3)
C3A 0.061(3) 0.051(3) 0.046(3) -0.006(2) 0.027(3) -0.004(2)
C4A 0.072(4) 0.054(3) 0.039(3) -0.004(2) 0.007(3) -0.006(3)
C5A 0.057(3) 0.053(3) 0.050(3) -0.008(2) 0.009(3) -0.004(2)
C6A 0.039(3) 0.035(2) 0.038(2) -0.0008(18) 0.014(2) -0.0008(18)
C7A 0.048(3) 0.041(2) 0.039(3) -0.001(2) 0.017(2) 0.002(2)
C8A 0.036(3) 0.056(3) 0.039(3) 0.002(2) 0.012(2) -0.003(2)
C9A 0.035(2) 0.039(2) 0.036(2) 0.0037(19) 0.009(2) -0.0014(19)
C10A 0.040(3) 0.067(3) 0.038(3) -0.003(2) 0.013(2) -0.010(2)
C11A 0.045(3) 0.088(4) 0.055(3) -0.004(3) 0.018(3) -0.009(3)
C12A 0.042(3) 0.094(4) 0.060(4) 0.010(3) 0.022(3) -0.014(3)
C13A 0.048(3) 0.080(4) 0.065(4) 0.005(3) 0.018(3) -0.023(3)
C14A 0.103(5) 0.126(6) 0.082(5) -0.047(4) 0.052(4) -0.064(5)
C15A 0.078(4) 0.122(6) 0.070(4) -0.028(4) 0.043(4) -0.055(4)
C16A 0.047(4) 0.100(6) 0.141(8) 0.033(6) 0.026(5) -0.029(4)
C17A 0.038(2) 0.043(2) 0.029(2) 0.0033(19) 0.0087(19) 0.0005(19)
C18A 0.053(3) 0.051(3) 0.049(3) -0.003(2) 0.019(3) -0.007(2)
C19A 0.064(3) 0.059(3) 0.053(3) -0.008(3) 0.027(3) -0.002(3)
C20A 0.060(3) 0.086(4) 0.044(3) 0.002(3) 0.029(3) 0.000(3)
C21A 0.065(4) 0.073(3) 0.050(3) -0.003(3) 0.024(3) -0.023(3)
C22A 0.061(3) 0.051(3) 0.047(3) -0.006(2) 0.023(3) -0.011(2)
F1A 0.064(3) 0.153(5) 0.299(9) 0.004(6) 0.020(4) -0.037(3)
F2A 0.134(5) 0.138(5) 0.262(8) 0.056(6) 0.032(5) -0.057(4)
F3AA 0.083(7) 0.071(7) 0.138(10) -0.036(6) 0.042(7) -0.047(5)
F3BA 0.099(8) 0.200(14) 0.069(6) -0.034(7) 0.005(5) -0.098(9)
N1A 0.049(2) 0.041(2) 0.045(2) -0.0059(17) 0.014(2) -0.0096(17)
N2A 0.047(2) 0.055(2) 0.042(2) 0.0020(19) 0.0204(19) -0.0002(19)
N3A 0.039(2) 0.054(2) 0.037(2) -0.0010(17) 0.0116(18) -0.0089(17)
C1B 0.083(4) 0.055(3) 0.052(3) 0.008(3) 0.038(3) 0.006(3)
C2B 0.087(4) 0.062(3) 0.039(3) 0.003(3) 0.025(3) -0.004(3)
C3B 0.059(3) 0.051(3) 0.052(3) 0.008(2) 0.015(3) 0.007(2)
C4B 0.081(4) 0.042(3) 0.084(4) 0.007(3) 0.029(4) 0.010(3)
C5B 0.081(4) 0.039(3) 0.074(4) 0.005(3) 0.028(3) -0.004(3)
C6B 0.048(3) 0.033(2) 0.039(3) -0.002(2) 0.018(2) 0.001(2)
C7B 0.049(3) 0.042(2) 0.040(3) 0.000(2) 0.017(2) 0.006(2)
C8B 0.040(3) 0.055(3) 0.036(2) -0.005(2) 0.012(2) -0.006(2)
C9B 0.040(3) 0.037(2) 0.038(3) -0.006(2) 0.016(2) -0.002(2)
C10B 0.038(3) 0.065(3) 0.038(3) 0.001(2) 0.009(2) -0.005(2)
C11B 0.042(3) 0.091(4) 0.044(3) 0.011(3) 0.007(3) -0.006(3)
C12B 0.040(3) 0.090(4) 0.061(4) -0.003(3) 0.012(3) -0.013(3)
C13B 0.045(3) 0.079(4) 0.059(3) 0.010(3) 0.011(3) -0.015(3)
C14B 0.057(4) 0.142(7) 0.088(5) 0.064(5) -0.007(4) -0.030(4)
C15B 0.045(3) 0.142(6) 0.079(5) 0.050(4) -0.004(3) -0.032(4)
C16B 0.062(4) 0.114(6) 0.091(6) -0.001(5) 0.025(4) -0.038(5)
C17B 0.040(3) 0.047(3) 0.036(2) -0.005(2) 0.019(2) -0.004(2)
C18B 0.044(3) 0.053(3) 0.049(3) 0.000(2) 0.020(2) -0.003(2)
C19B 0.046(3) 0.068(3) 0.057(3) 0.010(3) 0.008(3) 0.004(3)
C20B 0.046(3) 0.093(4) 0.059(4) -0.006(3) 0.014(3) -0.009(3)
C21B 0.054(4) 0.075(4) 0.062(3) -0.008(3) 0.022(3) -0.024(3)
C22B 0.058(3) 0.050(3) 0.050(3) -0.006(2) 0.023(3) -0.012(2)
F1B 0.189(6) 0.165(5) 0.178(6) -0.033(5) 0.074(5) -0.114(5)
F2B 0.177(6) 0.160(5) 0.290(9) 0.009(6) 0.174(7) -0.038(5)
F3AB 0.113(10) 0.159(16) 0.084(8) 0.040(8) 0.028(6) -0.064(10)
F3BB 0.099(6) 0.098(9) 0.151(13) 0.060(9) 0.053(7) -0.017(5)
N1B 0.061(3) 0.039(2) 0.051(2) 0.0019(18) 0.026(2) -0.0030(18)
N2B 0.043(2) 0.055(2) 0.044(2) 0.000(2) 0.0109(19) 0.0002(19)
N3B 0.039(2) 0.054(2) 0.037(2) -0.0012(18) 0.0123(18) -0.0061(18)

loop_
_atom_type_symbol
_atom_type_description
_atom_type_scat_dispersion_real
_atom_type_scat_dispersion_imag
_atom_type_scat_source
C C 0.0033 0.0016 'International Tables Vol C Tables 4.2.6.8 and 6.1.1.4'
H H 0.0000 0.0000 'International Tables Vol C Tables 4.2.6.8 and 6.1.1.4'
F F 0.0171 0.0103 'International Tables Vol C Tables 4.2.6.8 and 6.1.1.4'
N N 0.0061 0.0033 'International Tables Vol C Tables 4.2.6.8 and 6.1.1.4'

loop_
_geom_angle_atom_site_label_1
_geom_angle_atom_site_label_2
_geom_angle_atom_site_label_3
_geom_angle
_geom_angle_site_symmetry_1
_geom_angle_site_symmetry_3
_geom_angle_publ_flag
H1AA C1A H1AB 107.8 . . ?
C2A C1A H1AA 109.1 . . ?
C2A C1A H1AB 109.1 . . ?
N1A C1A H1AA 109.1 . . ?
N1A C1A H1AB 109.1 . . ?
N1A C1A C2A 112.6(4) . . ?
C1A C2A H2AA 110.0 . . ?
C1A C2A H2AB 110.0 . . ?
H2AA C2A H2AB 108.4 . . ?
C3A C2A C1A 108.6(4) . . ?
C3A C2A H2AA 110.0 . . ?
C3A C2A H2AB 110.0 . . ?
C2A C3A H3A 112.1 . . ?
C4A C3A C2A 107.1(5) . . ?
C4A C3A H3A 112.1 . . ?
C7A C3A C2A 107.6(4) . . ?
C7A C3A H3A 112.1 . . ?
C7A C3A C4A 105.5(4) . . ?
C3A C4A H4AA 109.8 . . ?
C3A C4A H4AB 109.8 . . ?
H4AA C4A H4AB 108.3 . . ?
C5A C4A C3A 109.3(4) . . ?
C5A C4A H4AA 109.8 . . ?
C5A C4A H4AB 109.8 . . ?
C4A C5A H5AA 109.2 . . ?
C4A C5A H5AB 109.2 . . ?
H5AA C5A H5AB 107.9 . . ?
N1A C5A C4A 112.1(4) . . ?
N1A C5A H5AA 109.2 . . ?
N1A C5A H5AB 109.2 . . ?
C7A C6A C9A 117.9(4) . . ?
C7A C6A N1A 115.7(4) . . ?
C9A C6A N1A 126.4(4) . . ?
C6A C7A C3A 113.1(4) . . ?
N2A C7A C3A 123.1(4) . . ?
N2A C7A C6A 123.7(4) . . ?
N2A C8A C10A 117.6(4) . . ?
N3A C8A C10A 116.6(4) . . ?
N3A C8A N2A 125.6(4) . . ?
C6A C9A C17A 125.7(4) . . ?
N3A C9A C6A 118.7(4) . . ?
N3A C9A C17A 115.6(4) . . ?
C11A C10A C8A 121.2(4) . . ?
C15A C10A C8A 120.3(4) . . ?
C15A C10A C11A 118.5(5) . . ?
C10A C11A H11A 119.8 . . ?
C10A C11A C12A 120.4(5) . . ?
C12A C11A H11A 119.8 . . ?
C11A C12A H12A 119.4 . . ?
C13A C12A C11A 121.3(5) . . ?
C13A C12A H12A 119.4 . . ?
C12A C13A C14A 118.7(5) . . ?
C12A C13A C16A 123.6(6) . . ?
C14A C13A C16A 117.7(6) . . ?
C13A C14A H14A 119.6 . . ?
C13A C14A C15A 120.7(6) . . ?
C15A C14A H14A 119.6 . . ?
C10A C15A C14A 120.4(5) . . ?
C10A C15A H15A 119.8 . . ?
C14A C15A H15A 119.8 . . ?
F1A C16A C13A 110.1(8) . . ?
F1A C16A F2A 88.3(6) . . ?
F2A C16A C13A 109.9(7) . . ?
F3AA C16A C13A 116.5(6) . . ?
F3BA C16A C13A 114.1(7) . . ?
F3BA C16A F1A 83.5(8) . . ?
F3BA C16A F2A 135.4(8) . . ?
C18A C17A C9A 119.4(4) . . ?
C22A C17A C9A 122.3(4) . . ?
C22A C17A C18A 118.3(4) . . ?
C17A C18A H18A 119.7 . . ?
C19A C18A C17A 120.7(5) . . ?
C19A C18A H18A 119.7 . . ?
C18A C19A H19A 120.0 . . ?
C20A C19A C18A 120.1(5) . . ?
C20A C19A H19A 120.0 . . ?
C19A C20A H20A 120.0 . . ?
C21A C20A C19A 120.1(4) . . ?
C21A C20A H20A 120.0 . . ?
C20A C21A H21A 119.8 . . ?
C20A C21A C22A 120.4(5) . . ?
C22A C21A H21A 119.8 . . ?
C17A C22A H22A 119.8 . . ?
C21A C22A C17A 120.3(5) . . ?
C21A C22A H22A 119.8 . . ?
C16A F1A F3BA 47.8(6) . . ?
C16A F3BA F1A 48.7(5) . . ?
C1A N1A C5A 107.1(4) . . ?
C6A N1A C1A 107.8(4) . . ?
C6A N1A C5A 106.6(3) . . ?
C7A N2A C8A 114.7(4) . . ?
C8A N3A C9A 119.4(4) . . ?
H1BA C1B H1BB 107.9 . . ?
C2B C1B H1BA 109.1 . . ?
C2B C1B H1BB 109.1 . . ?
N1B C1B H1BA 109.1 . . ?
N1B C1B H1BB 109.1 . . ?
N1B C1B C2B 112.3(4) . . ?
C1B C2B H2BA 109.9 . . ?
C1B C2B H2BB 109.9 . . ?
H2BA C2B H2BB 108.3 . . ?
C3B C2B C1B 108.7(4) . . ?
C3B C2B H2BA 109.9 . . ?
C3B C2B H2BB 109.9 . . ?
C2B C3B H3B 112.1 . . ?
C2B C3B C4B 107.0(5) . . ?
C4B C3B H3B 112.1 . . ?
C7B C3B C2B 106.3(4) . . ?
C7B C3B H3B 112.1 . . ?
C7B C3B C4B 106.8(5) . . ?
C3B C4B H4BA 110.0 . . ?
C3B C4B H4BB 110.0 . . ?
H4BA C4B H4BB 108.4 . . ?
C5B C4B C3B 108.5(5) . . ?
C5B C4B H4BA 110.0 . . ?
C5B C4B H4BB 110.0 . . ?
C4B C5B H5BA 109.1 . . ?
C4B C5B H5BB 109.1 . . ?
H5BA C5B H5BB 107.8 . . ?
N1B C5B C4B 112.6(4) . . ?
N1B C5B H5BA 109.1 . . ?
N1B C5B H5BB 109.1 . . ?
C7B C6B C9B 118.8(4) . . ?
C7B C6B N1B 115.2(4) . . ?
C9B C6B N1B 126.0(4) . . ?
C6B C7B C3B 113.7(4) . . ?
N2B C7B C3B 122.7(4) . . ?
N2B C7B C6B 123.5(4) . . ?
N2B C8B C10B 117.5(4) . . ?
N3B C8B C10B 116.7(4) . . ?
N3B C8B N2B 125.8(4) . . ?
C6B C9B C17B 126.5(4) . . ?
N3B C9B C6B 118.0(4) . . ?
N3B C9B C17B 115.5(4) . . ?
C11B C10B C8B 120.9(4) . . ?
C11B C10B C15B 118.3(5) . . ?
C15B C10B C8B 120.8(5) . . ?
C10B C11B H11B 119.4 . . ?
C10B C11B C12B 121.2(5) . . ?
C12B C11B H11B 119.4 . . ?
C11B C12B H12B 119.7 . . ?
C13B C12B C11B 120.6(5) . . ?
C13B C12B H12B 119.7 . . ?
C12B C13B C14B 118.8(5) . . ?
C12B C13B C16B 121.6(6) . . ?
C14B C13B C16B 119.6(6) . . ?
C13B C14B H14B 119.8 . . ?
C13B C14B C15B 120.3(6) . . ?
C15B C14B H14B 119.8 . . ?
C10B C15B C14B 120.7(6) . . ?
C10B C15B H15B 119.7 . . ?
C14B C15B H15B 119.7 . . ?
F1B C16B C13B 112.3(6) . . ?
F1B C16B F2B 95.4(7) . . ?
F1B C16B F3AB 129.8(9) . . ?
F2B C16B C13B 112.0(7) . . ?
F3AB C16B C13B 115.9(7) . . ?
F3AB C16B F2B 79.1(12) . . ?
F3BB C16B C13B 115.2(7) . . ?
C18B C17B C9B 119.5(4) . . ?
C22B C17B C9B 122.6(4) . . ?
C22B C17B C18B 117.9(4) . . ?
C17B C18B H18B 119.4 . . ?
C19B C18B C17B 121.1(5) . . ?
C19B C18B H18B 119.4 . . ?
C18B C19B H19B 119.8 . . ?
C18B C19B C20B 120.4(5) . . ?
C20B C19B H19B 119.8 . . ?
C19B C20B H20B 120.2 . . ?
C21B C20B C19B 119.6(5) . . ?
C21B C20B H20B 120.2 . . ?
C20B C21B H21B 119.9 . . ?
C20B C21B C22B 120.3(5) . . ?
C22B C21B H21B 119.9 . . ?
C17B C22B H22B 119.7 . . ?
C21B C22B C17B 120.7(5) . . ?
C21B C22B H22B 119.7 . . ?
C16B F2B F3AB 50.2(8) . . ?
C16B F3AB F2B 50.7(6) . . ?
C5B N1B C1B 107.3(4) . . ?
C6B N1B C1B 107.2(4) . . ?
C6B N1B C5B 107.3(4) . . ?
C7B N2B C8B 114.7(4) . . ?
C8B N3B C9B 119.2(4) . . ?

loop_
_geom_bond_atom_site_label_1
_geom_bond_atom_site_label_2
_geom_bond_distance
_geom_bond_site_symmetry_2
_geom_bond_publ_flag
C1A H1AA 0.9700 . ?
C1A H1AB 0.9700 . ?
C1A C2A 1.532(8) . ?
C1A N1A 1.473(6) . ?
C2A H2AA 0.9700 . ?
C2A H2AB 0.9700 . ?
C2A C3A 1.531(8) . ?
C3A H3A 0.9800 . ?
C3A C4A 1.530(7) . ?
C3A C7A 1.492(6) . ?
C4A H4AA 0.9700 . ?
C4A H4AB 0.9700 . ?
C4A C5A 1.523(7) . ?
C5A H5AA 0.9700 . ?
C5A H5AB 0.9700 . ?
C5A N1A 1.488(6) . ?
C6A C7A 1.382(6) . ?
C6A C9A 1.393(6) . ?
C6A N1A 1.430(5) . ?
C7A N2A 1.338(6) . ?
C8A C10A 1.487(6) . ?
C8A N2A 1.345(6) . ?
C8A N3A 1.336(6) . ?
C9A C17A 1.485(6) . ?
C9A N3A 1.345(5) . ?
C10A C11A 1.373(6) . ?
C10A C15A 1.373(8) . ?
C11A H11A 0.9300 . ?
C11A C12A 1.374(8) . ?
C12A H12A 0.9300 . ?
C12A C13A 1.357(8) . ?
C13A C14A 1.369(8) . ?
C13A C16A 1.497(9) . ?
C14A H14A 0.9300 . ?
C14A C15A 1.378(8) . ?
C15A H15A 0.9300 . ?
C16A F1A 1.330(10) . ?
C16A F2A 1.336(10) . ?
C16A F3AA 1.312(12) . ?
C16A F3BA 1.311(12) . ?
C17A C18A 1.390(7) . ?
C17A C22A 1.386(6) . ?
C18A H18A 0.9300 . ?
C18A C19A 1.374(7) . ?
C19A H19A 0.9300 . ?
C19A C20A 1.370(7) . ?
C20A H20A 0.9300 . ?
C20A C21A 1.364(8) . ?
C21A H21A 0.9300 . ?
C21A C22A 1.378(7) . ?
C22A H22A 0.9300 . ?
F1A F3BA 1.759(11) . ?
C1B H1BA 0.9700 . ?
C1B H1BB 0.9700 . ?
C1B C2B 1.534(8) . ?
C1B N1B 1.483(6) . ?
C2B H2BA 0.9700 . ?
C2B H2BB 0.9700 . ?
C2B C3B 1.533(7) . ?
C3B H3B 0.9800 . ?
C3B C4B 1.541(8) . ?
C3B C7B 1.499(7) . ?
C4B H4BA 0.9700 . ?
C4B H4BB 0.9700 . ?
C4B C5B 1.530(8) . ?
C5B H5BA 0.9700 . ?
C5B H5BB 0.9700 . ?
C5B N1B 1.481(7) . ?
C6B C7B 1.373(6) . ?
C6B C9B 1.390(6) . ?
C6B N1B 1.439(6) . ?
C7B N2B 1.338(6) . ?
C8B C10B 1.488(6) . ?
C8B N2B 1.347(6) . ?
C8B N3B 1.332(6) . ?
C9B C17B 1.470(6) . ?
C9B N3B 1.356(5) . ?
C10B C11B 1.361(7) . ?
C10B C15B 1.364(8) . ?
C11B H11B 0.9300 . ?
C11B C12B 1.383(7) . ?
C12B H12B 0.9300 . ?
C12B C13B 1.352(8) . ?
C13B C14B 1.372(8) . ?
C13B C16B 1.477(9) . ?
C14B H14B 0.9300 . ?
C14B C15B 1.387(8) . ?
C15B H15B 0.9300 . ?
C16B F1B 1.309(9) . ?
C16B F2B 1.319(10) . ?
C16B F3AB 1.309(13) . ?
C16B F3BB 1.317(12) . ?
C17B C18B 1.389(7) . ?
C17B C22B 1.388(6) . ?
C18B H18B 0.9300 . ?
C18B C19B 1.369(7) . ?
C19B H19B 0.9300 . ?
C19B C20B 1.375(8) . ?
C20B H20B 0.9300 . ?
C20B C21B 1.370(9) . ?
C21B H21B 0.9300 . ?
C21B C22B 1.384(7) . ?
C22B H22B 0.9300 . ?
F2B F3AB 1.674(17) . ?

loop_
_geom_hbond_atom_site_label_D
_geom_hbond_atom_site_label_H
_geom_hbond_atom_site_label_A
_geom_hbond_distance_DH
_geom_hbond_distance_HA
_geom_hbond_distance_DA
_geom_hbond_angle_DHA
_geom_hbond_site_symmetry_A
_geom_hbond_publ_flag
C2A H2AB N2A 0.97 2.77 3.516(7) 134.6 1_565 yes
C3A H3A F2A 0.98 2.97 3.637(8) 126.1 2_766 yes
C15A H15A F3BB 0.93 2.91 3.535(15) 126.2 1_675 yes
C19A H19A N3B 0.93 2.77 3.552(6) 141.8 1_665 yes
C3B H3B F1B 0.98 2.95 3.594(7) 124.5 2_565 yes
C4B H4BB N2B 0.97 2.80 3.586(7) 138.8 1_565 yes
C12B H12B N2B 0.93 2.73 3.646(7) 170.3 2_545 yes
C19B H19B F1A 0.93 2.62 3.351(8) 135.9 1_545 yes
C21B H21B F3BA 0.93 2.62 3.374(9) 138.9 . yes

loop_
_geom_torsion_atom_site_label_1
_geom_torsion_atom_site_label_2
_geom_torsion_atom_site_label_3
_geom_torsion_atom_site_label_4
_geom_torsion
_geom_torsion_site_symmetry_1
_geom_torsion_site_symmetry_2
_geom_torsion_site_symmetry_3
_geom_torsion_site_symmetry_4
_geom_torsion_publ_flag
C1A C2A C3A C4A 59.5(6) . . . . ?
C1A C2A C3A C7A -53.5(6) . . . . ?
C2A C1A N1A C5A -59.1(6) . . . . ?
C2A C1A N1A C6A 55.2(6) . . . . ?
C2A C3A C4A C5A -59.1(5) . . . . ?
C2A C3A C7A C6A 56.1(6) . . . . ?
C2A C3A C7A N2A -127.8(5) . . . . ?
C3A C4A C5A N1A -0.5(6) . . . . ?
C3A C7A N2A C8A -175.7(4) . . . . ?
C4A C3A C7A C6A -58.0(5) . . . . ?
C4A C3A C7A N2A 118.1(5) . . . . ?
C4A C5A N1A C1A 59.6(5) . . . . ?
C4A C5A N1A C6A -55.5(5) . . . . ?
C6A C7A N2A C8A 0.0(6) . . . . ?
C6A C9A C17A C18A 150.8(4) . . . . ?
C6A C9A C17A C22A -29.3(6) . . . . ?
C6A C9A N3A C8A 1.6(6) . . . . ?
C7A C3A C4A C5A 55.3(5) . . . . ?
C7A C6A C9A C17A -178.6(4) . . . . ?
C7A C6A C9A N3A -2.8(6) . . . . ?
C7A C6A N1A C1A -57.2(5) . . . . ?
C7A C6A N1A C5A 57.5(5) . . . . ?
C8A C10A C11A C12A -178.7(5) . . . . ?
C8A C10A C15A C14A 179.1(6) . . . . ?
C9A C6A C7A C3A 178.2(4) . . . . ?
C9A C6A C7A N2A 2.1(7) . . . . ?
C9A C6A N1A C1A 125.3(5) . . . . ?
C9A C6A N1A C5A -119.9(5) . . . . ?
C9A C17A C18A C19A -178.8(5) . . . . ?
C9A C17A C22A C21A 179.4(5) . . . . ?
C10A C8A N2A C7A 174.0(4) . . . . ?
C10A C8A N3A C9A -174.9(4) . . . . ?
C10A C11A C12A C13A -0.8(9) . . . . ?
C11A C10A C15A C14A 0.7(10) . . . . ?
C11A C12A C13A C14A 1.5(10) . . . . ?
C11A C12A C13A C16A -178.3(6) . . . . ?
C12A C13A C14A C15A -1.1(12) . . . . ?
C12A C13A C16A F1A 42.9(10) . . . . ?
C12A C13A C16A F2A -52.8(11) . . . . ?
C12A C13A C16A F3AA -145.6(9) . . . . ?
C12A C13A C16A F3BA 134.8(10) . . . . ?
C13A C14A C15A C10A 0.0(12) . . . . ?
C13A C16A F1A F3BA 113.3(8) . . . . ?
C13A C16A F3BA F1A -109.2(10) . . . . ?
C14A C13A C16A F1A -136.9(9) . . . . ?
C14A C13A C16A F2A 127.4(8) . . . . ?
C14A C13A C16A F3AA 34.7(12) . . . . ?
C14A C13A C16A F3BA -45.0(13) . . . . ?
C15A C10A C11A C12A -0.3(9) . . . . ?
C16A C13A C14A C15A 178.7(7) . . . . ?
C17A C9A N3A C8A 177.8(4) . . . . ?
C17A C18A C19A C20A -0.3(8) . . . . ?
C18A C17A C22A C21A -0.7(7) . . . . ?
C18A C19A C20A C21A -1.5(9) . . . . ?
C19A C20A C21A C22A 2.1(9) . . . . ?
C20A C21A C22A C17A -0.9(8) . . . . ?
C22A C17A C18A C19A 1.3(7) . . . . ?
F2A C16A F1A F3BA -136.1(9) . . . . ?
F2A C16A F3BA F1A 81.0(12) . . . . ?
N1A C1A C2A C3A -0.5(7) . . . . ?
N1A C6A C7A C3A 0.5(6) . . . . ?
N1A C6A C7A N2A -175.6(4) . . . . ?
N1A C6A C9A C17A -1.2(7) . . . . ?
N1A C6A C9A N3A 174.6(4) . . . . ?
N2A C8A C10A C11A 5.3(7) . . . . ?
N2A C8A C10A C15A -173.0(6) . . . . ?
N2A C8A N3A C9A 0.6(7) . . . . ?
N3A C8A C10A C11A -178.8(5) . . . . ?
N3A C8A C10A C15A 2.8(8) . . . . ?
N3A C8A N2A C7A -1.4(7) . . . . ?
N3A C9A C17A C18A -25.0(6) . . . . ?
N3A C9A C17A C22A 154.8(4) . . . . ?
C1B C2B C3B C4B 59.7(6) . . . . ?
C1B C2B C3B C7B -54.2(5) . . . . ?
C2B C1B N1B C5B -59.3(5) . . . . ?
C2B C1B N1B C6B 55.7(5) . . . . ?
C2B C3B C4B C5B -59.9(6) . . . . ?
C2B C3B C7B C6B 57.5(5) . . . . ?
C2B C3B C7B N2B -118.8(5) . . . . ?
C3B C4B C5B N1B 0.4(7) . . . . ?
C3B C7B N2B C8B 175.5(4) . . . . ?
C4B C3B C7B C6B -56.4(5) . . . . ?
C4B C3B C7B N2B 127.2(5) . . . . ?
C4B C5B N1B C1B 59.1(6) . . . . ?
C4B C5B N1B C6B -55.8(6) . . . . ?
C6B C7B N2B C8B -0.5(6) . . . . ?
C6B C9B C17B C18B -154.1(4) . . . . ?
C6B C9B C17B C22B 27.7(7) . . . . ?
C6B C9B N3B C8B -1.1(6) . . . . ?
C7B C3B C4B C5B 53.6(6) . . . . ?
C7B C6B C9B C17B -179.0(4) . . . . ?
C7B C6B C9B N3B 2.9(6) . . . . ?
C7B C6B N1B C1B -57.2(5) . . . . ?
C7B C6B N1B C5B 57.8(5) . . . . ?
C8B C10B C11B C12B 176.9(5) . . . . ?
C8B C10B C15B C14B -177.5(7) . . . . ?
C9B C6B C7B C3B -178.5(4) . . . . ?
C9B C6B C7B N2B -2.1(6) . . . . ?
C9B C6B N1B C1B 120.5(5) . . . . ?
C9B C6B N1B C5B -124.4(5) . . . . ?
C9B C17B C18B C19B -178.8(4) . . . . ?
C9B C17B C22B C21B 178.6(4) . . . . ?
C10B C8B N2B C7B -174.9(4) . . . . ?
C10B C8B N3B C9B 175.7(4) . . . . ?
C10B C11B C12B C13B 0.3(9) . . . . ?
C11B C10B C15B C14B 0.9(11) . . . . ?
C11B C12B C13B C14B 1.4(10) . . . . ?
C11B C12B C13B C16B -179.5(7) . . . . ?
C12B C13B C14B C15B -2.0(12) . . . . ?
C12B C13B C16B F1B 46.0(11) . . . . ?
C12B C13B C16B F2B -60.0(10) . . . . ?
C12B C13B C16B F3AB -148.3(15) . . . . ?
C12B C13B C16B F3BB 143.2(12) . . . . ?
C13B C14B C15B C10B 0.8(13) . . . . ?
C13B C16B F2B F3AB -113.7(10) . . . . ?
C13B C16B F3AB F2B 109.3(10) . . . . ?
C14B C13B C16B F1B -134.8(8) . . . . ?
C14B C13B C16B F2B 119.1(9) . . . . ?
C14B C13B C16B F3AB 30.8(17) . . . . ?
C14B C13B C16B F3BB -37.7(14) . . . . ?
C15B C10B C11B C12B -1.5(9) . . . . ?
C16B C13B C14B C15B 178.9(8) . . . . ?
C17B C9B N3B C8B -179.5(4) . . . . ?
C17B C18B C19B C20B 0.3(8) . . . . ?
C18B C17B C22B C21B 0.4(7) . . . . ?
C18B C19B C20B C21B -0.1(8) . . . . ?
C19B C20B C21B C22B 0.0(9) . . . . ?
C20B C21B C22B C17B -0.2(8) . . . . ?
C22B C17B C18B C19B -0.5(7) . . . . ?
F1B C16B F2B F3AB 129.5(9) . . . . ?
F1B C16B F3AB F2B -88.0(14) . . . . ?
N1B C1B C2B C3B -0.2(6) . . . . ?
N1B C6B C7B C3B -0.5(5) . . . . ?
N1B C6B C7B N2B 175.8(4) . . . . ?
N1B C6B C9B C17B 3.3(7) . . . . ?
N1B C6B C9B N3B -174.8(4) . . . . ?
N2B C8B C10B C11B 2.5(7) . . . . ?
N2B C8B C10B C15B -179.1(6) . . . . ?
N2B C8B N3B C9B -1.7(7) . . . . ?
N3B C8B C10B C11B -175.1(5) . . . . ?
N3B C8B C10B C15B 3.3(8) . . . . ?
N3B C8B N2B C7B 2.5(7) . . . . ?
N3B C9B C17B C18B 24.1(6) . . . . ?
N3B C9B C17B C22B -154.1(4) . . . . ?
